data_4000300
loop_
_publ_author_name
'Bull, I.'
'Young, V.'
'Teat, S. J.'
'Peng, L.'
'Grey, C. P.'
'Parise, J. B.'

_publ_section_title
;
 Hydrothermal synthesis and structural characterization of four scandium
 phosphate frameworks
;
_journal_name_full 'Chemistry of Materials'
_journal_page_first 3818
_journal_page_last 3825
_journal_paper_doi 10.1021/cm030306f
_journal_volume 15
_journal_year 2003
_chemical_formula_moiety '2(Sc+3)0.5, 2(HPO4)-2, 0.5(NH3CH2CH2NH3)2+'
_chemical_formula_sum 'C H7 N O8 P2 Sc'
_chemical_formula_weight 267.98
_chemical_name_common 02189a
_space_group_IT_number 13
_symmetry_cell_setting monoclinic
_symmetry_space_group_name_Hall '-P 2yac'
_symmetry_space_group_name_H-M 'P 1 2/n 1'
_atom_sites_solution_hydrogens geom
_atom_sites_solution_primary direct
_atom_sites_solution_secondary difmap
_cell_angle_alpha 90.00
_cell_angle_beta 117.272(3)
_cell_angle_gamma 90.00
_cell_formula_units_Z 4
_cell_length_a 9.4111(15)
_cell_length_b 9.1066(15)
_cell_length_c 9.6950(15)
_cell_measurement_reflns_used 2271
_cell_measurement_temperature 173(2)
_cell_measurement_theta_max 30.007
_cell_measurement_theta_min 3.307
_cell_volume 738.5(2)
_database_code_amcsd 0012218
_exptl_absorpt_coefficient_mu 1.449
_exptl_absorpt_correction_T_max 0.9054
_exptl_absorpt_correction_T_min 0.8013
_exptl_absorpt_correction_type multi-scan
_exptl_absorpt_process_details 'SADABS (Sheldrick, 2002)'
_exptl_crystal_colour Colorless
_exptl_crystal_density_diffrn 2.410
_exptl_crystal_density_meas ?
_exptl_crystal_density_method 'not measured'
_exptl_crystal_description Bipyramid
_exptl_crystal_F_000 540
_exptl_crystal_size_max 0.16
_exptl_crystal_size_mid 0.07
_exptl_crystal_size_min 0.07
_refine_ls_extinction_coef ?
_refine_ls_extinction_method none
_refine_ls_goodness_of_fit_ref 1.081
_refine_ls_hydrogen_treatment mixed
_refine_ls_matrix_type full
_refine_ls_number_parameters 122
_refine_ls_number_reflns 2161
_refine_ls_number_restraints 0
_refine_ls_restrained_S_all 1.081
_refine_ls_R_factor_all 0.0377
_refine_ls_R_factor_gt 0.0320
_refine_ls_shift/su_max 0.000
_refine_ls_shift/su_mean 0.000
_refine_ls_structure_factor_coef Fsqd
_refine_ls_weighting_details 'calc w=1/[\s^2^(Fo^2^)+(0.0448P)^2^+0.5527P] where P=(Fo^2^+2Fc^2^)/3'
_refine_ls_weighting_scheme calc
_refine_ls_wR_factor_gt 0.0854
_refine_ls_wR_factor_ref 0.0884
_cod_depositor_comments
;
The following automatic conversions were performed:
'_symmetry_cell_setting' value 'Monoclinic' changed to 'monoclinic'
according to '/home/saulius/struct/CIF-dictionaries/cif_core.dic'
dictionary named 'cif_core.dic' version 2.4.1 from 2010-06-29.

Automatic conversion script
Id: cif_fix_enum 1527 2010-12-29 10:47:43Z saulius 

The following automatic conversions were performed:

'_exptl_absorpt_correction_type' tag value 'Multi-scans' was replaced
with 'multi-scan' value.

Automatic conversion script
Id: cif_fix_values 1646 2011-03-28 12:23:43Z adriana 
;
_cod_original_sg_symbol_H-M P2/n
_cod_database_code 4000300
_amcsd_formula_title (C2N2H10)2Sc4(HPO4)8

loop_
_space_group_symop_operation_xyz
'x, y, z'
'-x+1/2, y, -z+1/2'
'-x, -y, -z'
'x-1/2, -y, z-1/2'

loop_
_atom_site_label
_atom_site_type_symbol
_atom_site_fract_x
_atom_site_fract_y
_atom_site_fract_z
_atom_site_U_iso_or_equiv
_atom_site_adp_type
_atom_site_occupancy
_atom_site_symmetry_multiplicity
_atom_site_calc_flag
_atom_site_refinement_flags
_atom_site_disorder_assembly
_atom_site_disorder_group
Sc1 Sc -0.2500 0.39364(5) 0.2500 0.00416(12) Uani 1 2 d S . .
Sc2 Sc 0.2500 0.11746(5) 0.2500 0.00395(12) Uani 1 2 d S . .
P1 P -0.16828(6) 0.10162(5) 0.06395(6) 0.00476(12) Uani 1 1 d . . .
P2 P 0.35592(6) 0.34309(5) 0.02725(6) 0.00506(12) Uani 1 1 d . . .
O1 O -0.26632(16) 0.22278(15) 0.09113(16) 0.0084(3) Uani 1 1 d . . .
O2 O -0.25286(16) 0.05986(15) -0.10818(16) 0.0072(3) Uani 1 1 d . . .
O3 O -0.15941(17) -0.03650(16) 0.16485(16) 0.0099(3) Uani 1 1 d . . .
H3A H -0.2509 -0.0737 0.1320 0.012 Uiso 1 1 calc R . .
O4 O 0.00394(16) 0.14504(16) 0.11785(17) 0.0088(3) Uani 1 1 d . . .
O5 O 0.25602(16) 0.26612(15) 0.09126(16) 0.0082(3) Uani 1 1 d . . .
O6 O 0.41231(16) 0.22249(17) -0.05687(17) 0.0122(3) Uani 1 1 d . . .
H6A H 0.5111 0.2086 -0.0049 0.015 Uiso 1 1 calc R . .
O7 O 0.50552(16) 0.41304(15) 0.15275(16) 0.0079(3) Uani 1 1 d . . .
O8 O 0.24952(16) 0.44982(16) -0.09639(16) 0.0097(3) Uani 1 1 d . . .
N1 N -0.0569(2) 0.2954(2) -0.1931(2) 0.0113(3) Uani 1 1 d . . .
H1A H 0.0158 0.2661 -0.0966 0.017 Uiso 1 1 calc R . .
H1B H -0.0050 0.3363 -0.2430 0.017 Uiso 1 1 calc R . .
H1C H -0.1143 0.2164 -0.2478 0.017 Uiso 1 1 calc R . .
C1 C -0.1681(2) 0.4070(2) -0.1797(2) 0.0114(4) Uani 1 1 d . . .
H1D H -0.1201 0.5059 -0.1674 0.014 Uiso 1 1 calc R . .
H1E H -0.1804 0.3858 -0.0856 0.014 Uiso 1 1 calc R . .

loop_
_atom_site_aniso_label
_atom_site_aniso_U_11
_atom_site_aniso_U_22
_atom_site_aniso_U_33
_atom_site_aniso_U_23
_atom_site_aniso_U_13
_atom_site_aniso_U_12
Sc1 0.0049(2) 0.0037(2) 0.0036(2) 0.000 0.00165(18) 0.000
Sc2 0.0052(2) 0.0033(2) 0.0034(2) 0.000 0.00192(18) 0.000
P1 0.0054(2) 0.0045(2) 0.0043(2) -0.00100(16) 0.00219(18) 0.00008(15)
P2 0.0052(2) 0.0050(2) 0.0045(2) 0.00054(16) 0.00182(17) -0.00018(16)
O1 0.0086(6) 0.0082(7) 0.0081(6) -0.0029(5) 0.0036(5) 0.0014(5)
O2 0.0093(6) 0.0070(6) 0.0042(6) -0.0022(5) 0.0022(5) 0.0003(5)
O3 0.0134(6) 0.0083(7) 0.0088(7) 0.0016(5) 0.0056(6) -0.0018(5)
O4 0.0059(6) 0.0104(7) 0.0100(7) -0.0014(5) 0.0034(5) -0.0010(5)
O5 0.0093(6) 0.0083(7) 0.0081(6) 0.0036(5) 0.0049(5) -0.0008(5)
O6 0.0082(6) 0.0135(7) 0.0141(7) -0.0064(6) 0.0045(6) 0.0001(5)
O7 0.0065(6) 0.0087(7) 0.0073(7) -0.0017(5) 0.0021(5) -0.0010(5)
O8 0.0081(6) 0.0104(7) 0.0091(7) 0.0051(5) 0.0026(5) 0.0007(5)
N1 0.0087(7) 0.0118(8) 0.0129(8) -0.0012(7) 0.0046(6) -0.0019(6)
C1 0.0143(9) 0.0086(9) 0.0115(10) -0.0017(7) 0.0060(8) -0.0010(7)

loop_
_cod_related_entry_id
_cod_related_entry_database
_cod_related_entry_code
1 AMCSD 0012218
